data_7050242
loop_
_publ_author_name
'Scott, Janet L.'
'Yamada, Tomohiko'
'Tanaka, Koichi'

_publ_section_title
;
 Guest specific solid-state fluorescence rationalised by reference to
 solid-state structures and specific intermolecular interactions
;
_journal_issue 4
_journal_name_full 'New Journal of Chemistry'
_journal_page_first 447
_journal_paper_doi 10.1039/b312931d
_journal_volume 28
_journal_year 2004
_chemical_formula_moiety 'C43 H28 O3 . 2(C5 H5 N)'
_chemical_formula_sum 'C53 H38 N2 O3'
_chemical_formula_weight 750.85
_chemical_name_systematic
;
2,7-bis-(3-hydroxy-3,3-diphenyl-prop-1-ynyl)-fluoren-9-one pyridine solvate
;
_space_group_IT_number 14
_symmetry_cell_setting monoclinic
_symmetry_space_group_name_Hall '-P 2ybc'
_symmetry_space_group_name_H-M 'P 1 21/c 1'
_atom_sites_solution_hydrogens geom
_atom_sites_solution_primary direct
_atom_sites_solution_secondary difmap
_audit_creation_method SHELXL-97
_cell_angle_alpha 90.00
_cell_angle_beta 97.257(2)
_cell_angle_gamma 90.00
_cell_formula_units_Z 4
_cell_length_a 18.3759(4)
_cell_length_b 25.4454(8)
_cell_length_c 8.7400(2)
_cell_measurement_temperature 123(2)
_cell_volume 4053.93(18)
_computing_cell_refinement 'Nonius Collect'
_computing_data_collection 'Nonius Collect'
_computing_data_reduction 'Nonius Collect'
_computing_molecular_graphics XSeed
_computing_structure_refinement 'SHELXL-97 (Sheldrick, 1997)'
_computing_structure_solution 'SHELXS-97 (Sheldrick, 1990)'
_diffrn_ambient_temperature 123(2)
_diffrn_measured_fraction_theta_full 0.976
_diffrn_measured_fraction_theta_max 0.976
_diffrn_measurement_device_type 'Enraf Nonius Kappa CCD'
_diffrn_measurement_method 'phi and omega scans'
_diffrn_radiation_monochromator graphite
_diffrn_radiation_source 'fine-focus sealed tube'
_diffrn_radiation_type MoK\a
_diffrn_radiation_wavelength 0.71073
_diffrn_reflns_av_R_equivalents 0.0931
_diffrn_reflns_av_sigmaI/netI 0.1369
_diffrn_reflns_limit_h_max 24
_diffrn_reflns_limit_h_min -24
_diffrn_reflns_limit_k_max 33
_diffrn_reflns_limit_k_min -33
_diffrn_reflns_limit_l_max 0
_diffrn_reflns_limit_l_min -11
_diffrn_reflns_number 18359
_diffrn_reflns_theta_full 28.25
_diffrn_reflns_theta_max 28.25
_diffrn_reflns_theta_min 2.23
_exptl_absorpt_coefficient_mu 0.076
_exptl_absorpt_correction_T_max 0.9776
_exptl_absorpt_correction_T_min 0.9666
_exptl_absorpt_correction_type none
_exptl_crystal_colour 'bright yellow'
_exptl_crystal_density_diffrn 1.230
_exptl_crystal_density_method 'not measured'
_exptl_crystal_description needles
_exptl_crystal_F_000 1576
_exptl_crystal_size_max 0.45
_exptl_crystal_size_mid 0.40
_exptl_crystal_size_min 0.30
_refine_diff_density_max 0.374
_refine_diff_density_min -0.383
_refine_diff_density_rms 0.060
_refine_ls_extinction_method none
_refine_ls_goodness_of_fit_ref 1.028
_refine_ls_hydrogen_treatment mixed
_refine_ls_matrix_type full
_refine_ls_number_parameters 531
_refine_ls_number_reflns 9808
_refine_ls_number_restraints 0
_refine_ls_restrained_S_all 1.028
_refine_ls_R_factor_all 0.1746
_refine_ls_R_factor_gt 0.0687
_refine_ls_shift/su_max 0.000
_refine_ls_shift/su_mean 0.000
_refine_ls_structure_factor_coef Fsqd
_refine_ls_weighting_details 'calc w=1/[\s^2^(Fo^2^)+(0.0720P)^2^+0.0000P] where P=(Fo^2^+2Fc^2^)/3'
_refine_ls_weighting_scheme calc
_refine_ls_wR_factor_gt 0.1377
_refine_ls_wR_factor_ref 0.1723
_reflns_number_gt 4647
_reflns_number_total 9808
_reflns_threshold_expression >2sigma(I)
_cod_data_source_file b312931d.txt
_cod_data_source_block compound_1
_cod_depositor_comments
;
The following automatic conversions were performed:
'_symmetry_cell_setting' value 'Monoclinic' changed to 'monoclinic'
according to '/home/saulius/struct/CIF-dictionaries/cif_core.dic'
dictionary named 'cif_core.dic' version 2.4.1 from 2010-06-29.

Automatic conversion script
Id: cif_fix_enum 1527 2010-12-29 10:47:43Z saulius 
;
_cod_original_sg_symbol_H-M P2(1)/c
_cod_database_code 7050242

loop_
_symmetry_equiv_pos_as_xyz
'x, y, z'
'-x, y+1/2, -z+1/2'
'-x, -y, -z'
'x, -y-1/2, z-1/2'

loop_
_atom_site_label
_atom_site_type_symbol
_atom_site_fract_x
_atom_site_fract_y
_atom_site_fract_z
_atom_site_U_iso_or_equiv
_atom_site_adp_type
_atom_site_occupancy
_atom_site_symmetry_multiplicity
_atom_site_calc_flag
_atom_site_refinement_flags
_atom_site_disorder_assembly
_atom_site_disorder_group
O2 O 1.19311(9) 0.36784(6) 0.24381(18) 0.0285(4) Uani 1 1 d . . .
O1 O 0.80549(9) 0.32743(6) 0.73491(16) 0.0298(4) Uani 1 1 d . . .
C2 C 0.98800(12) 0.29901(9) 0.4492(2) 0.0204(5) Uani 1 1 d . . .
C1 C 0.93273(12) 0.31625(9) 0.5346(2) 0.0221(5) Uani 1 1 d . . .
H1 H 0.9252 0.3526 0.5511 0.026 Uiso 1 1 calc R . .
C10 C 0.88971(11) 0.27885(9) 0.5935(2) 0.0200(5) Uani 1 1 d . . .
C13 C 0.80272(12) 0.23202(9) 0.7188(2) 0.0211(5) Uani 1 1 d . . .
C8 C 0.74889(12) 0.21604(9) 0.8057(2) 0.0224(5) Uani 1 1 d . . .
H8 H 0.7219 0.2411 0.8561 0.027 Uiso 1 1 calc R . .
C12 C 0.84397(12) 0.19570(9) 0.6451(2) 0.0203(5) Uani 1 1 d . . .
C24 C 0.68012(13) 0.14385(9) 0.9094(2) 0.0249(5) Uani 1 1 d . . .
C25 C 0.63505(13) 0.12854(10) 0.9859(3) 0.0286(6) Uani 1 1 d . . .
C7 C 0.73495(12) 0.16224(10) 0.8181(2) 0.0238(5) Uani 1 1 d . . .
C6 C 0.77483(13) 0.12610(10) 0.7393(2) 0.0275(6) Uani 1 1 d . . .
H6 H 0.7643 0.0897 0.7452 0.033 Uiso 1 1 calc R . .
C11 C 0.89895(12) 0.22504(9) 0.5691(2) 0.0200(5) Uani 1 1 d . . .
C21 C 1.03452(13) 0.33629(9) 0.3830(2) 0.0235(5) Uani 1 1 d . . .
C5 C 0.82916(13) 0.14255(9) 0.6535(2) 0.0267(6) Uani 1 1 d . . .
H5 H 0.8558 0.1177 0.6013 0.032 Uiso 1 1 calc R . .
C9 C 0.82858(12) 0.28628(9) 0.6901(2) 0.0217(5) Uani 1 1 d . . .
C41 C 1.09060(13) 0.40210(9) 0.0761(2) 0.0226(5) Uani 1 1 d . . .
C3 C 0.99801(12) 0.24531(9) 0.4273(2) 0.0238(5) Uani 1 1 d . . .
H3 H 1.0360 0.2340 0.3707 0.029 Uiso 1 1 calc R . .
C22 C 1.07489(13) 0.36495(9) 0.3264(2) 0.0242(5) Uani 1 1 d . . .
O3 O 0.58269(10) 0.05201(7) 1.0834(2) 0.0470(5) Uani 1 1 d . . .
C42 C 1.02483(13) 0.42922(9) 0.0452(2) 0.0272(6) Uani 1 1 d . . .
H42 H 1.0023 0.4434 0.1282 0.033 Uiso 1 1 calc R . .
C44 C 1.02476(14) 0.41582(10) -0.2249(3) 0.0327(6) Uani 1 1 d . . .
H44 H 1.0027 0.4208 -0.3282 0.039 Uiso 1 1 calc R . .
C23 C 1.12600(12) 0.39608(9) 0.2442(2) 0.0226(5) Uani 1 1 d . . .
C26 C 0.57336(13) 0.10688(10) 1.0623(3) 0.0302(6) Uani 1 1 d . . .
C31 C 1.14184(12) 0.45082(9) 0.3133(2) 0.0229(5) Uani 1 1 d . . .
C4 C 0.95401(12) 0.20784(9) 0.4860(2) 0.0234(5) Uani 1 1 d . . .
H4 H 0.9614 0.1714 0.4697 0.028 Uiso 1 1 calc R . .
C51 C 0.50214(13) 0.12033(11) 0.9577(2) 0.0316(6) Uani 1 1 d . . .
C33 C 1.12644(15) 0.52113(11) 0.4912(3) 0.0377(7) Uani 1 1 d . . .
H33 H 1.1046 0.5341 0.5766 0.045 Uiso 1 1 calc R . .
C46 C 1.12312(14) 0.38138(9) -0.0455(2) 0.0305(6) Uani 1 1 d . . .
H46 H 1.1679 0.3624 -0.0260 0.037 Uiso 1 1 calc R . .
C32 C 1.10986(14) 0.47031(10) 0.4363(2) 0.0311(6) Uani 1 1 d . . .
H32 H 1.0765 0.4492 0.4838 0.037 Uiso 1 1 calc R . .
C34 C 1.17371(14) 0.55235(10) 0.4233(3) 0.0370(7) Uani 1 1 d . . .
H34 H 1.1843 0.5870 0.4603 0.044 Uiso 1 1 calc R . .
C36 C 1.18991(14) 0.48304(10) 0.2463(3) 0.0346(6) Uani 1 1 d . . .
H36 H 1.2122 0.4703 0.1613 0.042 Uiso 1 1 calc R . .
C43 C 0.99160(14) 0.43595(9) -0.1045(3) 0.0310(6) Uani 1 1 d . . .
H43 H 0.9463 0.4543 -0.1242 0.037 Uiso 1 1 calc R . .
C45 C 1.08986(15) 0.38855(10) -0.1956(3) 0.0366(7) Uani 1 1 d . . .
H45 H 1.1122 0.3745 -0.2791 0.044 Uiso 1 1 calc R . .
C61 C 0.57117(13) 0.12965(10) 1.2242(3) 0.0330(6) Uani 1 1 d . . .
C35 C 1.20603(14) 0.53315(11) 0.3002(3) 0.0393(7) Uani 1 1 d . . .
H35 H 1.2393 0.5545 0.2528 0.047 Uiso 1 1 calc R . .
C52 C 0.45090(16) 0.08178(13) 0.9098(3) 0.0514(8) Uani 1 1 d . . .
H52 H 0.4598 0.0464 0.9418 0.062 Uiso 1 1 calc R . .
C56 C 0.48825(14) 0.17122(13) 0.9086(3) 0.0432(7) Uani 1 1 d . . .
H56 H 0.5226 0.1981 0.9415 0.052 Uiso 1 1 calc R . .
C66 C 0.62716(16) 0.15827(13) 1.2991(3) 0.0518(8) Uani 1 1 d . . .
H66 H 0.6685 0.1665 1.2485 0.062 Uiso 1 1 calc R . .
C63 C 0.51017(18) 0.13312(17) 1.4516(3) 0.0751(12) Uani 1 1 d . . .
H63 H 0.4702 0.1232 1.5047 0.090 Uiso 1 1 calc R . .
C65 C 0.6244(2) 0.17558(14) 1.4494(3) 0.0670(11) Uani 1 1 d . . .
H65 H 0.6641 0.1954 1.5005 0.080 Uiso 1 1 calc R . .
C62 C 0.51275(17) 0.11624(14) 1.3027(3) 0.0635(10) Uani 1 1 d . . .
H62 H 0.4741 0.0952 1.2532 0.076 Uiso 1 1 calc R . .
C64 C 0.56547(18) 0.16435(15) 1.5238(3) 0.0644(10) Uani 1 1 d . . .
H64 H 0.5625 0.1779 1.6242 0.077 Uiso 1 1 calc R . .
C54 C 0.37400(18) 0.1447(2) 0.7656(3) 0.0795(14) Uani 1 1 d . . .
H54 H 0.3305 0.1530 0.6993 0.095 Uiso 1 1 calc R . .
C55 C 0.42494(17) 0.18370(16) 0.8120(3) 0.0663(11) Uani 1 1 d . . .
H55 H 0.4164 0.2188 0.7776 0.080 Uiso 1 1 calc R . .
C53 C 0.38692(18) 0.0944(2) 0.8159(4) 0.0742(12) Uani 1 1 d . . .
H53 H 0.3517 0.0678 0.7862 0.089 Uiso 1 1 calc R . .
N2G N 1.24093(12) 0.33073(9) 0.5441(2) 0.0371(6) Uani 1 1 d . . .
C11G C 1.20001(15) 0.29407(11) 0.6002(3) 0.0401(7) Uani 1 1 d . . .
H11G H 1.1548 0.2850 0.5410 0.048 Uiso 1 1 calc R . .
C10G C 1.21858(15) 0.26870(11) 0.7366(3) 0.0434(7) Uani 1 1 d . . .
H10G H 1.1876 0.2423 0.7700 0.052 Uiso 1 1 calc R . .
C7G C 1.30383(18) 0.34181(13) 0.6286(3) 0.0568(9) Uani 1 1 d . . .
H7G H 1.3352 0.3670 0.5906 0.068 Uiso 1 1 calc R . .
C9G C 1.28284(18) 0.28206(14) 0.8248(3) 0.0635(10) Uani 1 1 d . . .
H9G H 1.2966 0.2661 0.9224 0.076 Uiso 1 1 calc R . .
C8G C 1.3263(2) 0.31860(15) 0.7694(4) 0.0812(13) Uani 1 1 d . . .
H8G H 1.3717 0.3282 0.8268 0.097 Uiso 1 1 calc R . .
N1G N 0.62525(15) 0.00964(10) 0.8181(3) 0.0553(7) Uani 1 1 d . . .
C6G C 0.68644(19) -0.01780(13) 0.8232(4) 0.0629(9) Uani 1 1 d . . .
H6G H 0.7121 -0.0261 0.9215 0.075 Uiso 1 1 calc R . .
C3G C 0.6146(3) 0.0073(3) 0.5467(5) 0.142(2) Uani 1 1 d . . .
H3G H 0.5884 0.0172 0.4503 0.170 Uiso 1 1 calc R . .
C5G C 0.7147(2) -0.0347(2) 0.6964(5) 0.1051(16) Uani 1 1 d . . .
H5G H 0.7590 -0.0545 0.7049 0.126 Uiso 1 1 calc R . .
C2G C 0.5911(2) 0.02218(18) 0.6839(5) 0.0948(14) Uani 1 1 d . . .
H2G H 0.5477 0.0427 0.6801 0.114 Uiso 1 1 calc R . .
C4G C 0.6772(3) -0.0223(3) 0.5547(5) 0.139(2) Uani 1 1 d . . .
H4G H 0.6946 -0.0342 0.4629 0.167 Uiso 1 1 calc R . .
H2O H 1.2129(15) 0.3584(12) 0.357(3) 0.075(10) Uiso 1 1 d . . .
H3O H 0.5960(17) 0.0353(13) 0.979(4) 0.085(11) Uiso 1 1 d . . .

loop_
_atom_site_aniso_label
_atom_site_aniso_U_11
_atom_site_aniso_U_22
_atom_site_aniso_U_33
_atom_site_aniso_U_23
_atom_site_aniso_U_13
_atom_site_aniso_U_12
O2 0.0248(10) 0.0326(10) 0.0288(9) 0.0039(7) 0.0061(7) 0.0045(8)
O1 0.0312(10) 0.0254(10) 0.0339(9) -0.0003(7) 0.0084(8) 0.0031(8)
C2 0.0182(13) 0.0250(14) 0.0176(11) 0.0031(9) 0.0005(9) -0.0033(10)
C1 0.0230(14) 0.0194(13) 0.0229(12) 0.0021(9) -0.0006(10) -0.0034(10)
C10 0.0165(13) 0.0240(14) 0.0183(11) 0.0022(9) -0.0021(9) 0.0017(10)
C13 0.0211(13) 0.0246(14) 0.0171(11) 0.0018(9) 0.0000(10) -0.0013(11)
C8 0.0172(13) 0.0289(15) 0.0207(11) 0.0015(10) 0.0008(9) 0.0014(11)
C12 0.0196(13) 0.0219(13) 0.0188(11) 0.0046(9) 0.0002(9) -0.0003(10)
C24 0.0221(14) 0.0278(14) 0.0248(12) 0.0031(10) 0.0033(11) -0.0011(11)
C25 0.0262(15) 0.0318(15) 0.0279(13) 0.0039(11) 0.0036(11) 0.0001(12)
C7 0.0179(13) 0.0314(15) 0.0214(11) 0.0038(10) 0.0001(10) -0.0011(11)
C6 0.0317(15) 0.0233(14) 0.0282(12) 0.0023(10) 0.0070(11) -0.0043(11)
C11 0.0180(13) 0.0240(14) 0.0174(11) 0.0050(9) -0.0009(9) -0.0022(10)
C21 0.0251(14) 0.0239(14) 0.0211(12) -0.0001(10) 0.0011(10) -0.0009(11)
C5 0.0293(15) 0.0232(14) 0.0290(12) 0.0011(10) 0.0096(11) 0.0018(11)
C9 0.0205(13) 0.0260(15) 0.0176(11) 0.0018(10) -0.0010(9) -0.0010(11)
C41 0.0233(14) 0.0187(13) 0.0263(12) 0.0011(10) 0.0050(10) -0.0050(11)
C3 0.0208(13) 0.0289(15) 0.0219(12) 0.0024(10) 0.0038(10) 0.0003(11)
C22 0.0253(14) 0.0241(14) 0.0226(12) -0.0003(10) 0.0004(10) -0.0005(11)
O3 0.0514(14) 0.0331(12) 0.0611(12) 0.0101(9) 0.0257(10) -0.0015(10)
C42 0.0310(15) 0.0262(14) 0.0245(13) -0.0026(10) 0.0042(11) -0.0012(12)
C44 0.0393(17) 0.0349(16) 0.0223(13) 0.0027(11) -0.0019(11) -0.0104(13)
C23 0.0192(13) 0.0256(14) 0.0237(12) 0.0033(10) 0.0052(10) -0.0001(11)
C26 0.0252(15) 0.0289(15) 0.0381(14) 0.0041(11) 0.0106(11) -0.0046(12)
C31 0.0203(13) 0.0250(14) 0.0229(12) 0.0019(10) 0.0007(10) -0.0032(11)
C4 0.0243(14) 0.0211(13) 0.0250(12) 0.0018(10) 0.0037(10) -0.0003(11)
C51 0.0231(15) 0.0474(19) 0.0262(13) -0.0045(12) 0.0105(11) -0.0062(13)
C33 0.0466(18) 0.0373(17) 0.0292(13) -0.0077(12) 0.0048(12) 0.0021(14)
C46 0.0332(15) 0.0323(16) 0.0271(13) -0.0017(10) 0.0079(11) 0.0008(12)
C32 0.0387(16) 0.0270(15) 0.0288(13) 0.0007(11) 0.0089(11) -0.0037(12)
C34 0.0407(17) 0.0266(15) 0.0405(15) -0.0046(12) -0.0075(13) -0.0032(13)
C36 0.0313(15) 0.0347(16) 0.0397(14) -0.0056(12) 0.0112(12) -0.0107(13)
C43 0.0306(15) 0.0270(15) 0.0338(14) 0.0025(11) -0.0022(11) -0.0031(12)
C45 0.0432(18) 0.0420(17) 0.0259(14) -0.0050(11) 0.0097(12) -0.0012(14)
C61 0.0228(15) 0.0469(18) 0.0294(13) 0.0097(12) 0.0041(11) -0.0017(13)
C35 0.0383(17) 0.0346(17) 0.0447(16) 0.0017(13) 0.0041(13) -0.0132(13)
C52 0.0336(18) 0.071(2) 0.0520(17) -0.0216(15) 0.0142(14) -0.0212(16)
C56 0.0256(16) 0.066(2) 0.0390(15) 0.0066(14) 0.0065(12) 0.0018(15)
C66 0.052(2) 0.073(2) 0.0323(15) 0.0021(14) 0.0143(14) -0.0257(17)
C63 0.039(2) 0.154(4) 0.0340(18) 0.0079(19) 0.0105(15) -0.005(2)
C65 0.080(3) 0.091(3) 0.0304(16) -0.0003(15) 0.0096(16) -0.037(2)
C62 0.0378(19) 0.118(3) 0.0361(17) -0.0007(16) 0.0093(14) -0.0199(19)
C64 0.058(2) 0.108(3) 0.0277(15) -0.0006(16) 0.0086(16) -0.002(2)
C54 0.0237(19) 0.186(5) 0.0301(17) 0.003(2) 0.0068(14) 0.002(3)
C55 0.035(2) 0.115(3) 0.0516(19) 0.0336(19) 0.0147(16) 0.023(2)
C53 0.032(2) 0.142(4) 0.050(2) -0.036(2) 0.0106(17) -0.026(2)
N2G 0.0392(15) 0.0420(14) 0.0307(12) 0.0025(10) 0.0070(11) 0.0036(12)
C11G 0.0384(17) 0.0440(19) 0.0376(15) 0.0026(13) 0.0039(13) 0.0048(14)
C10G 0.0424(19) 0.0426(19) 0.0458(16) 0.0123(14) 0.0083(14) 0.0033(14)
C7G 0.068(2) 0.061(2) 0.0406(17) 0.0113(15) 0.0027(16) -0.0236(18)
C9G 0.058(2) 0.084(3) 0.0468(18) 0.0327(17) -0.0001(16) -0.007(2)
C8G 0.071(3) 0.114(3) 0.052(2) 0.032(2) -0.0182(18) -0.045(2)
N1G 0.0615(19) 0.0482(18) 0.0591(17) -0.0027(13) 0.0188(14) -0.0053(14)
C6G 0.050(2) 0.059(2) 0.080(2) -0.0262(18) 0.0108(18) -0.0040(18)
C3G 0.092(4) 0.268(8) 0.069(3) -0.006(3) 0.026(3) -0.009(4)
C5G 0.055(3) 0.148(4) 0.116(3) -0.077(3) 0.027(3) -0.008(3)
C2G 0.075(3) 0.138(4) 0.076(3) 0.008(3) 0.028(2) 0.017(3)
C4G 0.076(3) 0.264(7) 0.087(3) -0.083(4) 0.051(3) -0.038(4)

loop_
_atom_type_symbol
_atom_type_description
_atom_type_scat_dispersion_real
_atom_type_scat_dispersion_imag
_atom_type_scat_source
C C 0.0033 0.0016 'International Tables Vol C Tables 4.2.6.8 and 6.1.1.4'
H H 0.0000 0.0000 'International Tables Vol C Tables 4.2.6.8 and 6.1.1.4'
N N 0.0061 0.0033 'International Tables Vol C Tables 4.2.6.8 and 6.1.1.4'
O O 0.0106 0.0060 'International Tables Vol C Tables 4.2.6.8 and 6.1.1.4'

loop_
_geom_angle_atom_site_label_1
_geom_angle_atom_site_label_2
_geom_angle_atom_site_label_3
_geom_angle
_geom_angle_site_symmetry_1
_geom_angle_site_symmetry_3
_geom_angle_publ_flag
C3 C2 C1 119.7(2) . . ?
C3 C2 C21 119.5(2) . . ?
C1 C2 C21 120.8(2) . . ?
C10 C1 C2 118.1(2) . . ?
C1 C10 C11 122.2(2) . . ?
C1 C10 C9 129.0(2) . . ?
C11 C10 C9 108.84(19) . . ?
C8 C13 C12 121.6(2) . . ?
C8 C13 C9 129.0(2) . . ?
C12 C13 C9 109.29(19) . . ?
C13 C8 C7 118.7(2) . . ?
C5 C12 C13 119.9(2) . . ?
C5 C12 C11 131.9(2) . . ?
C13 C12 C11 108.2(2) . . ?
C25 C24 C7 179.5(3) . . ?
C24 C25 C26 172.5(2) . . ?
C8 C7 C6 119.3(2) . . ?
C8 C7 C24 120.5(2) . . ?
C6 C7 C24 120.1(2) . . ?
C5 C6 C7 121.4(2) . . ?
C4 C11 C10 119.9(2) . . ?
C4 C11 C12 131.3(2) . . ?
C10 C11 C12 108.82(19) . . ?
C22 C21 C2 176.7(3) . . ?
C12 C5 C6 118.9(2) . . ?
O1 C9 C13 127.8(2) . . ?
O1 C9 C10 127.4(2) . . ?
C13 C9 C10 104.78(19) . . ?
C46 C41 C42 119.3(2) . . ?
C46 C41 C23 121.5(2) . . ?
C42 C41 C23 119.20(19) . . ?
C4 C3 C2 121.9(2) . . ?
C21 C22 C23 173.9(2) . . ?
C43 C42 C41 121.0(2) . . ?
C45 C44 C43 120.1(2) . . ?
O2 C23 C22 109.43(18) . . ?
O2 C23 C31 109.72(18) . . ?
C22 C23 C31 113.29(18) . . ?
O2 C23 C41 108.02(17) . . ?
C22 C23 C41 107.40(18) . . ?
C31 C23 C41 108.84(18) . . ?
O3 C26 C25 109.6(2) . . ?
O3 C26 C61 105.63(18) . . ?
C25 C26 C61 112.5(2) . . ?
O3 C26 C51 112.1(2) . . ?
C25 C26 C51 106.83(18) . . ?
C61 C26 C51 110.2(2) . . ?
C32 C31 C36 118.2(2) . . ?
C32 C31 C23 123.7(2) . . ?
C36 C31 C23 118.0(2) . . ?
C11 C4 C3 118.2(2) . . ?
C56 C51 C52 118.6(3) . . ?
C56 C51 C26 120.3(2) . . ?
C52 C51 C26 121.1(3) . . ?
C34 C33 C32 120.7(2) . . ?
C41 C46 C45 119.6(2) . . ?
C31 C32 C33 120.2(2) . . ?
C33 C34 C35 119.5(2) . . ?
C35 C36 C31 121.5(2) . . ?
C44 C43 C42 119.4(2) . . ?
C44 C45 C46 120.6(2) . . ?
C66 C61 C62 118.6(2) . . ?
C66 C61 C26 122.7(2) . . ?
C62 C61 C26 118.4(2) . . ?
C36 C35 C34 119.9(2) . . ?
C53 C52 C51 120.6(3) . . ?
C51 C56 C55 120.9(3) . . ?
C61 C66 C65 120.6(3) . . ?
C62 C63 C64 120.1(3) . . ?
C64 C65 C66 120.6(3) . . ?
C63 C62 C61 120.8(3) . . ?
C65 C64 C63 119.2(3) . . ?
C53 C54 C55 119.5(3) . . ?
C56 C55 C54 119.8(3) . . ?
C54 C53 C52 120.5(4) . . ?
C7G N2G C11G 116.0(2) . . ?
N2G C11G C10G 124.4(3) . . ?
C11G C10G C9G 118.6(3) . . ?
N2G C7G C8G 123.3(3) . . ?
C8G C9G C10G 118.4(3) . . ?
C9G C8G C7G 119.3(3) . . ?
C2G N1G C6G 118.2(3) . . ?
N1G C6G C5G 123.7(4) . . ?
C4G C3G C2G 117.4(4) . . ?
C6G C5G C4G 117.6(4) . . ?
N1G C2G C3G 123.4(4) . . ?
C3G C4G C5G 119.6(4) . . ?

loop_
_geom_bond_atom_site_label_1
_geom_bond_atom_site_label_2
_geom_bond_distance
_geom_bond_site_symmetry_2
_geom_bond_publ_flag
O2 C23 1.428(3) . ?
O1 C9 1.213(3) . ?
C2 C3 1.395(3) . ?
C2 C1 1.404(3) . ?
C2 C21 1.446(3) . ?
C1 C10 1.378(3) . ?
C10 C11 1.399(3) . ?
C10 C9 1.500(3) . ?
C13 C8 1.382(3) . ?
C13 C12 1.403(3) . ?
C13 C9 1.492(3) . ?
C8 C7 1.399(3) . ?
C12 C5 1.384(3) . ?
C12 C11 1.479(3) . ?
C24 C25 1.194(3) . ?
C24 C7 1.440(3) . ?
C25 C26 1.492(3) . ?
C7 C6 1.408(3) . ?
C6 C5 1.387(3) . ?
C11 C4 1.389(3) . ?
C21 C22 1.192(3) . ?
C41 C46 1.387(3) . ?
C41 C42 1.388(3) . ?
C41 C23 1.538(3) . ?
C3 C4 1.389(3) . ?
C22 C23 1.482(3) . ?
O3 C26 1.416(3) . ?
C42 C43 1.383(3) . ?
C44 C45 1.379(3) . ?
C44 C43 1.380(3) . ?
C23 C31 1.532(3) . ?
C26 C61 1.534(3) . ?
C26 C51 1.537(3) . ?
C31 C32 1.381(3) . ?
C31 C36 1.388(3) . ?
C51 C56 1.378(4) . ?
C51 C52 1.387(3) . ?
C33 C34 1.367(3) . ?
C33 C32 1.399(3) . ?
C46 C45 1.388(3) . ?
C34 C35 1.382(3) . ?
C36 C35 1.379(3) . ?
C61 C66 1.359(4) . ?
C61 C62 1.388(3) . ?
C52 C53 1.384(4) . ?
C56 C55 1.385(4) . ?
C66 C65 1.392(4) . ?
C63 C62 1.377(4) . ?
C63 C64 1.378(4) . ?
C65 C64 1.363(4) . ?
C54 C53 1.366(5) . ?
C54 C55 1.389(5) . ?
N2G C7G 1.321(3) . ?
N2G C11G 1.330(3) . ?
C11G C10G 1.361(3) . ?
C10G C9G 1.369(4) . ?
C7G C8G 1.380(4) . ?
C9G C8G 1.354(4) . ?
N1G C2G 1.298(4) . ?
N1G C6G 1.319(4) . ?
C6G C5G 1.353(4) . ?
C3G C4G 1.369(7) . ?
C3G C2G 1.378(5) . ?
C5G C4G 1.376(6) . ?

loop_
_cod_related_entry_id
_cod_related_entry_database
_cod_related_entry_code
1 ChemSpider 21141930
